data_4330679
loop_
_publ_author_name
'Xin-Dong Jiang'
'Shiro Matsukawa'
'Satoshi Kojima'
'Yohsuke Yamamoto'

_publ_contact_author_email xdjiang@henu.edu.cn
_publ_contact_author_name 'Xin-Dong Jiang'
_publ_section_title
;
 Synthesis and Characterization of Antiapicophilic Arsoranes and Related
 Compounds
;
_journal_name_full 'Inorganic Chemistry'
_journal_page_first 10996
_journal_page_last 11006
_journal_paper_doi 10.1021/ic3014893
_journal_volume 51
_journal_year 2012
_chemical_formula_sum 'C22 H8 As F20 I O2'
_chemical_formula_weight 886.10
_chemical_name_systematic
; 
 ? 
;
_space_group_IT_number 60
_symmetry_cell_setting orthorhombic
_symmetry_space_group_name_Hall '-P 2n 2ab'
_symmetry_space_group_name_H-M 'P b c n'
_atom_sites_solution_hydrogens geom
_atom_sites_solution_primary direct
_atom_sites_solution_secondary difmap
_audit_creation_method SHELXL-97
_cell_angle_alpha 90.00
_cell_angle_beta 90.00
_cell_angle_gamma 90.00
_cell_formula_units_Z 4
_cell_length_a 18.5530(4)
_cell_length_b 8.8470(2)
_cell_length_c 16.8740(2)
_cell_measurement_temperature 298(2)
_cell_volume 2769.67(9)
_computing_structure_refinement 'SHELXL-97 (Sheldrick, 1997)'
_computing_structure_solution 'SHELXS-97 (Sheldrick, 1990)'
_diffrn_ambient_temperature 298(2)
_diffrn_measured_fraction_theta_full 0.963
_diffrn_measured_fraction_theta_max 0.963
_diffrn_radiation_monochromator graphite
_diffrn_radiation_source 'fine-focus sealed tube'
_diffrn_radiation_type MoK\a
_diffrn_radiation_wavelength 0.71069
_diffrn_reflns_av_R_equivalents 0.0000
_diffrn_reflns_av_sigmaI/netI 0.1089
_diffrn_reflns_limit_h_max 0
_diffrn_reflns_limit_h_min -24
_diffrn_reflns_limit_k_max 0
_diffrn_reflns_limit_k_min -11
_diffrn_reflns_limit_l_max 20
_diffrn_reflns_limit_l_min 0
_diffrn_reflns_number 3203
_diffrn_reflns_theta_full 27.95
_diffrn_reflns_theta_max 27.95
_diffrn_reflns_theta_min 2.20
_exptl_absorpt_coefficient_mu 2.499
_exptl_absorpt_correction_T_max 0.4347
_exptl_absorpt_correction_T_min 0.3680
_exptl_crystal_density_diffrn 2.125
_exptl_crystal_F_000 1688
_exptl_crystal_size_max 0.50
_exptl_crystal_size_mid 0.40
_exptl_crystal_size_min 0.40
_refine_diff_density_max 0.932
_refine_diff_density_min -2.187
_refine_diff_density_rms 0.345
_refine_ls_extinction_method none
_refine_ls_goodness_of_fit_ref 1.121
_refine_ls_hydrogen_treatment mixed
_refine_ls_matrix_type full
_refine_ls_number_parameters 218
_refine_ls_number_reflns 3203
_refine_ls_number_restraints 0
_refine_ls_restrained_S_all 1.121
_refine_ls_R_factor_all 0.0744
_refine_ls_R_factor_gt 0.0559
_refine_ls_shift/su_max 0.000
_refine_ls_shift/su_mean 0.000
_refine_ls_structure_factor_coef Fsqd
_refine_ls_weighting_details 'calc w=1/[\s^2^(Fo^2^)+(0.1518P)^2^+2.7789P] where P=(Fo^2^+2Fc^2^)/3'
_refine_ls_weighting_scheme calc
_refine_ls_wR_factor_gt 0.1541
_refine_ls_wR_factor_ref 0.2138
_reflns_number_gt 2860
_reflns_number_total 3203
_reflns_threshold_expression >2sigma(I)
_cod_data_source_file ic3014893_si_002_7.cif
_cod_data_source_block 43022_6b
_cod_database_code 4330679

loop_
_symmetry_equiv_pos_as_xyz
'x, y, z'
'-x+1/2, -y+1/2, z+1/2'
'x+1/2, -y+1/2, -z'
'-x, y, -z+1/2'
'-x, -y, -z'
'x-1/2, y-1/2, -z-1/2'
'-x-1/2, y-1/2, z'
'x, -y, z-1/2'

loop_
_atom_site_label
_atom_site_type_symbol
_atom_site_fract_x
_atom_site_fract_y
_atom_site_fract_z
_atom_site_U_iso_or_equiv
_atom_site_adp_type
_atom_site_occupancy
_atom_site_symmetry_multiplicity
_atom_site_calc_flag
_atom_site_refinement_flags
C1 C 0.40766(18) 0.7004(5) 0.7171(2) 0.0348(7) Uani 1 1 d .
C2 C 0.3860(2) 0.6805(8) 0.6389(3) 0.0565(13) Uani 1 1 d .
H2A H 0.4179 0.6971 0.5973 0.068 Uiso 1 1 calc R
C3 C 0.3165(2) 0.6361(10) 0.6246(3) 0.077(2) Uani 1 1 d .
H3A H 0.3009 0.6227 0.5727 0.092 Uiso 1 1 calc R
C4 C 0.2687(2) 0.6105(9) 0.6878(3) 0.0726(18) Uani 1 1 d .
H4A H 0.2217 0.5799 0.6773 0.087 Uiso 1 1 calc R
C5 C 0.2906(2) 0.6301(7) 0.7649(3) 0.0523(11) Uani 1 1 d .
H5A H 0.2589 0.6118 0.8065 0.063 Uiso 1 1 calc R
C6 C 0.36069(18) 0.6777(5) 0.7798(2) 0.0353(7) Uani 1 1 d .
C7 C 0.39329(17) 0.7055(4) 0.8620(2) 0.0303(7) Uani 1 1 d .
C8 C 0.3941(2) 0.5591(4) 0.9133(2) 0.0380(8) Uani 1 1 d .
C9 C 0.4220(3) 0.4138(5) 0.8734(3) 0.0505(10) Uani 1 1 d .
C10 C 0.3494(2) 0.8355(5) 0.9037(3) 0.0461(9) Uani 1 1 d .
C11 C 0.3712(3) 0.8930(7) 0.9861(4) 0.0670(16) Uani 1 1 d .
O1 O 0.46402(13) 0.7545(3) 0.85427(15) 0.0336(6) Uani 1 1 d .
As1 As 0.5000 0.77544(6) 0.7500 0.0289(2) Uani 1 2 d S
I1 I 0.5000 1.0592(3) 0.7500 0.0523(13) Uani 0.60 2 d SP
F1 F 0.43500(15) 0.5800(3) 0.97733(16) 0.0528(7) Uani 1 1 d .
F2 F 0.32665(13) 0.5254(4) 0.93859(17) 0.0564(7) Uani 1 1 d .
F3 F 0.4861(2) 0.4336(4) 0.8410(3) 0.0782(12) Uani 1 1 d .
F4 F 0.3786(2) 0.3627(4) 0.8190(2) 0.0828(11) Uani 1 1 d .
F5 F 0.4284(2) 0.3060(4) 0.9279(2) 0.0862(12) Uani 1 1 d .
F6 F 0.35335(19) 0.9563(4) 0.8546(2) 0.0725(10) Uani 1 1 d .
F7 F 0.27902(14) 0.7996(4) 0.90985(19) 0.0655(9) Uani 1 1 d .
F8 F 0.4401(2) 0.9221(6) 0.9912(3) 0.113(2) Uani 1 1 d .
F9 F 0.3541(2) 0.7931(5) 1.0418(2) 0.0885(12) Uani 1 1 d .
F10 F 0.3346(3) 1.0182(5) 1.0016(3) 0.1014(17) Uani 1 1 d .
I2 I 0.5175(8) 1.0562(4) 0.7708(8) 0.0481(15) Uani 0.20 1 d P

loop_
_atom_site_aniso_label
_atom_site_aniso_U_11
_atom_site_aniso_U_22
_atom_site_aniso_U_33
_atom_site_aniso_U_23
_atom_site_aniso_U_13
_atom_site_aniso_U_12
C1 0.0233(15) 0.045(2) 0.0363(19) 0.0048(13) -0.0007(12) 0.0026(13)
C2 0.032(2) 0.103(4) 0.035(2) -0.003(2) -0.0042(15) 0.001(2)
C3 0.033(2) 0.154(7) 0.043(3) -0.014(3) -0.0063(17) -0.009(3)
C4 0.0269(19) 0.135(6) 0.056(3) -0.007(3) -0.0097(18) -0.011(3)
C5 0.0273(18) 0.083(4) 0.047(2) 0.001(2) -0.0048(16) -0.008(2)
C6 0.0230(15) 0.045(2) 0.0376(18) 0.0009(14) 0.0021(12) -0.0002(13)
C7 0.0208(14) 0.0350(18) 0.0352(17) 0.0013(12) 0.0030(11) 0.0007(12)
C8 0.0311(17) 0.045(2) 0.0381(18) 0.0069(15) 0.0041(14) -0.0032(14)
C9 0.059(3) 0.038(2) 0.054(3) 0.0100(16) 0.003(2) -0.0006(18)
C10 0.0340(18) 0.046(2) 0.059(2) -0.0039(18) 0.0153(16) 0.0071(16)
C11 0.046(3) 0.076(4) 0.079(4) -0.040(3) 0.025(2) -0.005(2)
O1 0.0248(11) 0.0396(14) 0.0363(13) -0.0049(9) 0.0030(9) -0.0044(9)
As1 0.0230(3) 0.0278(4) 0.0360(4) 0.000 0.00493(15) 0.000
I1 0.065(4) 0.0280(6) 0.064(4) 0.000 0.010(2) 0.000
F1 0.0526(15) 0.0666(18) 0.0394(13) 0.0038(10) -0.0087(11) 0.0023(12)
F2 0.0393(13) 0.0660(18) 0.0640(17) 0.0139(13) 0.0157(11) -0.0113(12)
F3 0.0689(19) 0.048(2) 0.117(3) -0.0056(18) 0.037(2) 0.0124(14)
F4 0.106(3) 0.0499(19) 0.093(2) -0.0244(17) -0.023(2) 0.0027(18)
F5 0.119(3) 0.0466(18) 0.093(2) 0.0276(17) 0.009(2) 0.0112(18)
F6 0.079(2) 0.0500(17) 0.088(2) 0.0099(15) 0.0249(18) 0.0282(16)
F7 0.0274(12) 0.083(2) 0.086(2) -0.0183(17) 0.0128(12) 0.0093(12)
F8 0.055(2) 0.167(5) 0.117(3) -0.092(3) 0.0162(19) -0.031(2)
F9 0.104(3) 0.111(3) 0.051(2) -0.0168(18) 0.0205(19) 0.003(2)
F10 0.102(3) 0.081(3) 0.121(4) -0.054(3) 0.040(2) 0.008(2)
I2 0.059(4) 0.0281(10) 0.057(4) -0.0009(11) 0.001(2) -0.0059(11)

loop_
_atom_type_symbol
_atom_type_description
_atom_type_scat_dispersion_real
_atom_type_scat_dispersion_imag
_atom_type_scat_source
C C 0.0033 0.0016 'International Tables Vol C Tables 4.2.6.8 and 6.1.1.4'
H H 0.0000 0.0000 'International Tables Vol C Tables 4.2.6.8 and 6.1.1.4'
O O 0.0106 0.0060 'International Tables Vol C Tables 4.2.6.8 and 6.1.1.4'
F F 0.0171 0.0103 'International Tables Vol C Tables 4.2.6.8 and 6.1.1.4'
As As 0.0499 2.0058 'International Tables Vol C Tables 4.2.6.8 and 6.1.1.4'
I I -0.4742 1.8119 'International Tables Vol C Tables 4.2.6.8 and 6.1.1.4'

loop_
_geom_angle_atom_site_label_1
_geom_angle_atom_site_label_2
_geom_angle_atom_site_label_3
_geom_angle
_geom_angle_site_symmetry_1
_geom_angle_site_symmetry_3
C6 C1 C2 121.6(4) . .
C6 C1 As1 113.0(3) . .
C2 C1 As1 125.2(3) . .
C3 C2 C1 118.4(4) . .
C3 C2 H2A 120.8 . .
C1 C2 H2A 120.8 . .
C2 C3 C4 120.5(4) . .
C2 C3 H3A 119.8 . .
C4 C3 H3A 119.8 . .
C5 C4 C3 120.8(4) . .
C5 C4 H4A 119.6 . .
C3 C4 H4A 119.6 . .
C4 C5 C6 119.1(4) . .
C4 C5 H5A 120.4 . .
C6 C5 H5A 120.4 . .
C1 C6 C5 119.6(4) . .
C1 C6 C7 114.8(3) . .
C5 C6 C7 125.6(3) . .
O1 C7 C6 109.8(3) . .
O1 C7 C8 107.6(3) . .
C6 C7 C8 111.9(3) . .
O1 C7 C10 107.6(3) . .
C6 C7 C10 108.5(3) . .
C8 C7 C10 111.3(3) . .
F1 C8 F2 107.5(3) . .
F1 C8 C9 106.2(3) . .
F2 C8 C9 105.4(3) . .
F1 C8 C7 109.9(3) . .
F2 C8 C7 110.4(3) . .
C9 C8 C7 117.0(3) . .
F4 C9 F3 108.1(5) . .
F4 C9 F5 107.1(4) . .
F3 C9 F5 107.5(4) . .
F4 C9 C8 112.9(4) . .
F3 C9 C8 111.9(4) . .
F5 C9 C8 109.0(4) . .
F7 C10 F6 106.6(4) . .
F7 C10 C11 105.3(3) . .
F6 C10 C11 106.2(4) . .
F7 C10 C7 111.3(3) . .
F6 C10 C7 105.9(3) . .
C11 C10 C7 120.7(4) . .
F8 C11 F10 108.9(5) . .
F8 C11 F9 108.5(6) . .
F10 C11 F9 107.1(4) . .
F8 C11 C10 112.5(4) . .
F10 C11 C10 108.7(6) . .
F9 C11 C10 110.9(5) . .
C7 O1 As1 116.9(2) . .
O1 As1 O1 168.75(16) . 4_656
O1 As1 C1 85.41(13) . .
O1 As1 C1 90.70(13) 4_656 .
O1 As1 C1 90.70(13) . 4_656
O1 As1 C1 85.41(13) 4_656 4_656
C1 As1 C1 139.5(2) . 4_656
O1 As1 I1 95.62(8) . .
O1 As1 I1 95.62(8) 4_656 .
C1 As1 I1 110.25(12) . .
C1 As1 I1 110.25(12) 4_656 .
O1 As1 I2 90.7(4) . .
O1 As1 I2 100.4(4) 4_656 .
C1 As1 I2 119.7(3) . .
C1 As1 I2 100.7(3) 4_656 .
I1 As1 I2 10.91(19) . .
O1 As1 I2 100.4(4) . 4_656
O1 As1 I2 90.7(4) 4_656 4_656
C1 As1 I2 100.7(3) . 4_656
C1 As1 I2 119.7(3) 4_656 4_656
I1 As1 I2 10.91(19) . 4_656
I2 As1 I2 21.8(4) . 4_656
I2 I1 As1 86.8(7) 4_656 .
I2 I2 As1 79.09(19) 4_656 .

loop_
_geom_bond_atom_site_label_1
_geom_bond_atom_site_label_2
_geom_bond_distance
_geom_bond_site_symmetry_2
C1 C6 1.385(5) .
C1 C2 1.390(6) .
C1 As1 1.919(4) .
C2 C3 1.369(6) .
C2 H2A 0.9300 .
C3 C4 1.406(7) .
C3 H3A 0.9300 .
C4 C5 1.373(7) .
C4 H4A 0.9300 .
C5 C6 1.390(5) .
C5 H5A 0.9300 .
C6 C7 1.533(5) .
C7 O1 1.388(4) .
C7 C8 1.558(5) .
C7 C10 1.575(5) .
C8 F1 1.334(5) .
C8 F2 1.355(4) .
C8 C9 1.540(6) .
C9 F4 1.302(6) .
C9 F3 1.322(6) .
C9 F5 1.330(5) .
C10 F7 1.348(5) .
C10 F6 1.355(5) .
C10 C11 1.535(7) .
C11 F8 1.306(6) .
C11 F10 1.325(7) .
C11 F9 1.329(8) .
O1 As1 1.891(2) .
As1 O1 1.891(2) 4_656
As1 C1 1.919(4) 4_656
As1 I1 2.510(3) .
As1 I2 2.529(4) .
As1 I2 2.529(4) 4_656
I1 I2 0.480(8) 4_656
I2 I2 0.958(17) 4_656

loop_
_geom_torsion_atom_site_label_1
_geom_torsion_atom_site_label_2
_geom_torsion_atom_site_label_3
_geom_torsion_atom_site_label_4
_geom_torsion
_geom_torsion_site_symmetry_1
_geom_torsion_site_symmetry_4
C6 C1 C2 C3 -0.6(9) . .
As1 C1 C2 C3 -175.4(5) . .
C1 C2 C3 C4 -0.4(11) . .
C2 C3 C4 C5 0.3(12) . .
C3 C4 C5 C6 0.8(11) . .
C2 C1 C6 C5 1.7(7) . .
As1 C1 C6 C5 177.0(4) . .
C2 C1 C6 C7 -179.6(5) . .
As1 C1 C6 C7 -4.2(4) . .
C4 C5 C6 C1 -1.7(8) . .
C4 C5 C6 C7 179.7(5) . .
C1 C6 C7 O1 2.4(5) . .
C5 C6 C7 O1 -179.0(4) . .
C1 C6 C7 C8 -117.0(4) . .
C5 C6 C7 C8 61.6(5) . .
C1 C6 C7 C10 119.8(4) . .
C5 C6 C7 C10 -61.6(5) . .
O1 C7 C8 F1 47.2(4) . .
C6 C7 C8 F1 167.9(3) . .
C10 C7 C8 F1 -70.5(4) . .
O1 C7 C8 F2 165.7(3) . .
C6 C7 C8 F2 -73.7(4) . .
C10 C7 C8 F2 47.9(4) . .
O1 C7 C8 C9 -73.8(4) . .
C6 C7 C8 C9 46.8(4) . .
C10 C7 C8 C9 168.4(4) . .
F1 C8 C9 F4 167.4(4) . .
F2 C8 C9 F4 53.5(5) . .
C7 C8 C9 F4 -69.6(5) . .
F1 C8 C9 F3 -70.4(5) . .
F2 C8 C9 F3 175.8(4) . .
C7 C8 C9 F3 52.7(5) . .
F1 C8 C9 F5 48.4(5) . .
F2 C8 C9 F5 -65.4(5) . .
C7 C8 C9 F5 171.4(4) . .
O1 C7 C10 F7 176.9(3) . .
C6 C7 C10 F7 58.2(4) . .
C8 C7 C10 F7 -65.3(4) . .
O1 C7 C10 F6 61.4(4) . .
C6 C7 C10 F6 -57.3(4) . .
C8 C7 C10 F6 179.2(3) . .
O1 C7 C10 C11 -59.0(5) . .
C6 C7 C10 C11 -177.7(4) . .
C8 C7 C10 C11 58.8(5) . .
F7 C10 C11 F8 175.2(5) . .
F6 C10 C11 F8 -72.0(6) . .
C7 C10 C11 F8 48.3(8) . .
F7 C10 C11 F10 -64.1(6) . .
F6 C10 C11 F10 48.7(5) . .
C7 C10 C11 F10 169.0(4) . .
F7 C10 C11 F9 53.4(5) . .
F6 C10 C11 F9 166.2(4) . .
C7 C10 C11 F9 -73.5(5) . .
C6 C7 O1 As1 0.6(4) . .
C8 C7 O1 As1 122.6(3) . .
C10 C7 O1 As1 -117.3(3) . .
C7 O1 As1 O1 -72.4(2) . 4_656
C7 O1 As1 C1 -2.4(3) . .
C7 O1 As1 C1 -142.0(3) . 4_656
C7 O1 As1 I1 107.6(2) . .
C7 O1 As1 I2 117.3(4) . .
C7 O1 As1 I2 97.6(3) . 4_656
C6 C1 As1 O1 3.7(3) . .
C2 C1 As1 O1 178.8(4) . .
C6 C1 As1 O1 173.1(3) . 4_656
C2 C1 As1 O1 -11.7(4) . 4_656
C6 C1 As1 C1 89.4(3) . 4_656
C2 C1 As1 C1 -95.5(4) . 4_656
C6 C1 As1 I1 -90.6(3) . .
C2 C1 As1 I1 84.5(4) . .
C6 C1 As1 I2 -84.5(5) . .
C2 C1 As1 I2 90.6(6) . .
C6 C1 As1 I2 -96.0(5) . 4_656
C2 C1 As1 I2 79.1(6) . 4_656
O1 As1 I1 I2 -116(2) . 4_656
O1 As1 I1 I2 64(2) 4_656 4_656
C1 As1 I1 I2 -29(2) . 4_656
C1 As1 I1 I2 151(2) 4_656 4_656
I2 As1 I1 I2 180.000(6) . 4_656
O1 As1 I2 I2 -117(2) . 4_656
O1 As1 I2 I2 65(2) 4_656 4_656
C1 As1 I2 I2 -32(2) . 4_656
C1 As1 I2 I2 152(2) 4_656 4_656
I1 As1 I2 I2 0.000(8) . 4_656
